data_4500427
loop_
_publ_author_name
'De la Pinta, Noelia'
'Fidalgo, M. Luz'
'Lezama, Luis'
'Madariaga, Gotzon'
'Callejo, Lorena'
'Cort\'es, Roberto'

_publ_section_title
;
 Ferromagnetic End-to-End Azides and Tetrahedral Cobalt: Unusual Findings
 in the M-BPA-Pseudohalide2System
;
_journal_issue 4
_journal_name_full 'Crystal Growth &amp; Design'
_journal_page_first 1310
_journal_paper_doi 10.1021/cg1015324
_journal_volume 11
_journal_year 2011
_chemical_formula_moiety 'C12 H12 Cu N8'
_chemical_formula_sum 'C12 H12 Cu N8'
_chemical_formula_weight 331.84
_chemical_name_systematic
;
 ?
;
_space_group_IT_number 14
_symmetry_cell_setting monoclinic
_symmetry_space_group_name_Hall '-P 2yn'
_symmetry_space_group_name_H-M 'P 1 21/n 1'
_atom_sites_solution_hydrogens geom
_atom_sites_solution_primary direct
_atom_sites_solution_secondary difmap
_audit_creation_date 2010-03-16T14:28:32-00:00
_audit_creation_method 'WinGX routine CIF_UPDATE'
_cell_angle_alpha 90
_cell_angle_beta 106.04(6)
_cell_angle_gamma 90
_cell_formula_units_Z 4
_cell_length_a 9.993(8)
_cell_length_b 13.395(9)
_cell_length_c 10.502(6)
_cell_measurement_reflns_used 25
_cell_measurement_temperature 293(2)
_cell_measurement_theta_max 12.790
_cell_measurement_theta_min 6.622
_cell_volume 1351.0(17)
_computing_structure_refinement 'SHELXL-97 (Sheldrick, 2008)'
_diffrn_ambient_temperature 293(2)
_diffrn_measured_fraction_theta_full 0.463
_diffrn_measured_fraction_theta_max 0.463
_diffrn_radiation_monochromator graphite
_diffrn_radiation_type MoK\a
_diffrn_radiation_wavelength 0.71073
_diffrn_reflns_av_R_equivalents 0.0383
_diffrn_reflns_av_unetI/netI 0.0412
_diffrn_reflns_limit_h_max 13
_diffrn_reflns_limit_h_min 0
_diffrn_reflns_limit_k_max 18
_diffrn_reflns_limit_k_min -18
_diffrn_reflns_limit_l_max 14
_diffrn_reflns_limit_l_min 0
_diffrn_reflns_number 3564
_diffrn_reflns_theta_full 29.97
_diffrn_reflns_theta_max 29.97
_diffrn_reflns_theta_min 2.53
_diffrn_standards_decay_% 0
_diffrn_standards_interval_count 100
_diffrn_standards_number 2
_exptl_absorpt_coefficient_mu 1.623
_exptl_absorpt_correction_type none
_exptl_crystal_colour green
_exptl_crystal_density_diffrn 1.632
_exptl_crystal_density_method 'not measured'
_exptl_crystal_description prism
_exptl_crystal_F_000 676
_exptl_crystal_size_max 0.219
_exptl_crystal_size_mid 0.186
_exptl_crystal_size_min 0.113
_refine_diff_density_max 0.386
_refine_diff_density_min -0.29
_refine_diff_density_rms 0.098
_refine_ls_extinction_method none
_refine_ls_goodness_of_fit_ref 1.004
_refine_ls_hydrogen_treatment constr
_refine_ls_matrix_type full
_refine_ls_number_parameters 190
_refine_ls_number_reflns 1819
_refine_ls_number_restraints 0
_refine_ls_restrained_S_all 1.004
_refine_ls_R_factor_all 0.0943
_refine_ls_R_factor_gt 0.0397
_refine_ls_shift/su_max 0
_refine_ls_shift/su_mean 0
_refine_ls_structure_factor_coef Fsqd
_refine_ls_weighting_details 'calc w=1/[\s^2^(Fo^2^)+(0.0619P)^2^+0.0135P] where P=(Fo^2^+2Fc^2^)/3'
_refine_ls_weighting_scheme calc
_refine_ls_wR_factor_ref 0.1136
_reflns_number_gt 970
_reflns_number_total 1819
_reflns_threshold_expression >2\s(I)
_cod_data_source_file cg1015324_si_002.cif
_cod_data_source_block cubpan3-beta
_cod_original_cell_volume 1351.0(16)
_cod_original_sg_symbol_H-M 'P 21/n'
_cod_database_code 4500427

loop_
_symmetry_equiv_pos_as_xyz
'x, y, z'
'-x+1/2, y+1/2, -z+1/2'
'-x, -y, -z'
'x-1/2, -y-1/2, z-1/2'

loop_
_atom_site_label
_atom_site_fract_x
_atom_site_fract_y
_atom_site_fract_z
_atom_site_U_iso_or_equiv
_atom_site_adp_type
_atom_site_calc_flag
_atom_site_refinement_flags
_atom_site_occupancy
_atom_site_type_symbol
Cu1 0.49936(11) 0.03899(3) 0.25157(7) 0.0241(3) Uani d . 1 Cu
N1 0.6659(6) 0.0416(3) 0.4110(5) 0.032(3) Uani d . 1 N
N2 0.6594(8) -0.0052(3) 0.5044(6) 0.028(3) Uani d . 1 N
N3 0.6593(8) -0.0508(3) 0.5971(6) 0.042(3) Uani d . 1 N
N4 0.3293(7) 0.0360(3) 0.0955(5) 0.028(3) Uani d . 1 N
N5 0.3404(8) -0.0010(3) -0.0033(6) 0.025(3) Uani d . 1 N
N6 0.6551(8) 0.0378(3) 0.1002(6) 0.044(3) Uani d . 1 N
N7 0.4929(7) -0.1123(2) 0.2607(6) 0.027(2) Uani d . 1 N
N8 0.5019(7) 0.1903(2) 0.2421(5) 0.0275(18) Uani d . 1 N
C1 0.6115(8) -0.1660(3) 0.2792(8) 0.041(4) Uani d . 1 C
H1 0.6936 -0.1329 0.2802 0.062 Uiso calc R 1 H
C2 0.6147(8) -0.2678(3) 0.2966(9) 0.038(4) Uani d . 1 C
H2 0.6979 -0.3027 0.3091 0.057 Uiso calc R 1 H
C3 0.4905(8) -0.3191(3) 0.2953(6) 0.025(3) Uani d . 1 C
C4 0.3720(7) -0.2636(4) 0.2690(7) 0.035(4) Uani d . 1 C
H4 0.2868 -0.2947 0.2608 0.052 Uiso calc R 1 H
C5 0.3774(8) -0.1613(4) 0.2544(7) 0.035(3) Uani d . 1 C
H5 0.2949 -0.1253 0.2394 0.052 Uiso calc R 1 H
C6 0.5450(9) 0.2475(3) 0.3477(6) 0.038(3) Uani d . 1 C
H6 0.5728 0.2172 0.4305 0.058 Uiso calc R 1 H
C7 0.5508(8) 0.3506(3) 0.3413(6) 0.039(3) Uani d . 1 C
H7 0.5853 0.3872 0.4186 0.058 Uiso calc R 1 H
C8 0.5066(8) 0.3989(3) 0.2230(6) 0.028(3) Uani d . 1 C
C9 0.4653(8) 0.3391(3) 0.1118(6) 0.045(4) Uani d . 1 C
H9 0.4376 0.3682 0.0282 0.067 Uiso calc R 1 H
C10 0.4650(9) 0.2371(3) 0.1237(6) 0.040(4) Uani d . 1 C
H10 0.4382 0.1986 0.0471 0.061 Uiso calc R 1 H
C11 0.4901(8) -0.4302(3) 0.3208(7) 0.034(3) Uani d . 1 C
H11A 0.4009 -0.4495 0.333 0.051 Uiso calc R 1 H
H11B 0.5618 -0.4461 0.4014 0.051 Uiso calc R 1 H
C12 0.5163(9) 0.5111(3) 0.2054(6) 0.028(3) Uani d . 1 C
H12A 0.4486 0.531 0.124 0.042 Uiso calc R 1 H
H12B 0.6082 0.5274 0.1973 0.042 Uiso calc R 1 H

loop_
_atom_site_aniso_label
_atom_site_aniso_U_11
_atom_site_aniso_U_22
_atom_site_aniso_U_33
_atom_site_aniso_U_12
_atom_site_aniso_U_13
_atom_site_aniso_U_23
Cu1 0.0295(3) 0.0155(2) 0.0244(3) -0.0003(4) 0.0025(3) 0.0007(3)
N1 0.033(4) 0.027(2) 0.032(3) -0.008(3) 0.002(4) 0.007(2)
N2 0.025(4) 0.0282(18) 0.028(2) 0.007(3) 0.004(4) -0.0031(18)
N3 0.043(5) 0.055(3) 0.031(3) 0.009(3) 0.017(5) 0.013(3)
N4 0.029(4) 0.032(2) 0.024(3) 0.001(3) 0.007(4) -0.003(2)
N5 0.021(4) 0.0267(18) 0.028(2) -0.005(2) 0.007(4) 0.0033(18)
N6 0.035(5) 0.063(3) 0.035(3) -0.007(3) 0.012(5) -0.021(3)
N7 0.026(2) 0.0176(13) 0.039(3) 0.002(3) 0.009(3) -0.002(2)
N8 0.033(2) 0.0174(12) 0.031(2) 0.008(3) 0.007(3) -0.001(2)
C1 0.026(4) 0.020(2) 0.076(5) 0.000(3) 0.010(6) -0.003(3)
C2 0.025(4) 0.020(2) 0.078(6) 0.000(3) 0.028(6) 0.002(3)
C3 0.026(3) 0.0219(18) 0.036(3) -0.001(3) 0.027(5) -0.001(2)
C4 0.022(4) 0.027(2) 0.063(5) -0.005(3) 0.025(6) 0.004(3)
C5 0.024(4) 0.029(3) 0.054(4) 0.003(3) 0.012(5) -0.002(3)
C6 0.060(6) 0.022(2) 0.032(3) 0.002(3) 0.009(5) -0.001(2)
C7 0.056(5) 0.021(2) 0.039(3) -0.009(3) 0.012(5) -0.010(2)
C8 0.026(3) 0.0169(15) 0.042(4) 0.000(3) 0.013(4) 0.002(2)
C9 0.061(6) 0.030(2) 0.038(3) -0.006(3) 0.003(5) 0.014(2)
C10 0.057(6) 0.0218(19) 0.036(3) -0.003(3) 0.001(5) 0.004(2)
C11 0.034(3) 0.023(2) 0.054(5) 0.003(3) 0.026(6) -0.003(3)
C12 0.028(4) 0.0208(18) 0.041(3) -0.003(3) 0.020(5) 0.002(2)

loop_
_atom_type_symbol
_atom_type_description
_atom_type_scat_dispersion_real
_atom_type_scat_dispersion_imag
_atom_type_scat_source
C C 0.0033 0.0016 'International Tables Vol C Tables 4.2.6.8 and 6.1.1.4'
N N 0.0061 0.0033 'International Tables Vol C Tables 4.2.6.8 and 6.1.1.4'
Cu1 Cu 0.3201 1.2651 'International Tables Vol C Tables 4.2.6.8 and 6.1.1.4'
H H 0 0 'International Tables Vol C Tables 4.2.6.8 and 6.1.1.4'

loop_
_geom_angle_atom_site_label_1
_geom_angle_atom_site_label_2
_geom_angle_atom_site_label_3
_geom_angle
_geom_angle_site_symmetry_1
_geom_angle_site_symmetry_3
N1 Cu1 N4 178.4(4) . .
N1 Cu1 N8 90.27(15) . .
N4 Cu1 N8 89.94(15) . .
N1 Cu1 N7 90.46(15) . .
N4 Cu1 N7 89.30(15) . .
N8 Cu1 N7 178.9(3) . .
N1 Cu1 N6 90.7(3) . .
N4 Cu1 N6 90.9(3) . .
N8 Cu1 N6 87.5(3) . .
N7 Cu1 N6 93.3(3) . .
N1 Cu1 N3 89.6(3) . 3_656
N4 Cu1 N3 88.8(3) . 3_656
N8 Cu1 N3 89.2(3) . 3_656
N7 Cu1 N3 89.9(3) . 3_656
N6 Cu1 N3 176.77(14) . 3_656
N2 N1 Cu1 117.4(6) . .
N3 N2 N1 177.1(10) . .
N5 N4 Cu1 117.5(7) . .
N6 N5 N4 176.9(11) 3_655 .
C5 N7 C1 117.6(4) . .
C5 N7 Cu1 122.4(4) . .
C1 N7 Cu1 119.9(4) . .
C6 N8 C10 116.6(4) . .
C6 N8 Cu1 123.0(3) . .
C10 N8 Cu1 120.3(3) . .
N7 C1 C2 122.3(8) . .
N7 C1 H1 118.9 . .
C2 C1 H1 118.9 . .
C1 C2 C3 119.4(7) . .
C1 C2 H2 120.3 . .
C3 C2 H2 120.3 . .
C4 C3 C2 116.7(4) . .
C4 C3 C11 121.9(8) . .
C2 C3 C11 121.4(7) . .
C3 C4 C5 120.4(7) . .
C3 C4 H4 119.8 . .
C5 C4 H4 119.8 . .
N7 C5 C4 123.4(7) . .
N7 C5 H5 118.3 . .
C4 C5 H5 118.3 . .
N8 C6 C7 123.2(5) . .
N8 C6 H6 118.4 . .
C7 C6 H6 118.4 . .
C8 C7 C6 120.7(4) . .
C8 C7 H7 119.6 . .
C6 C7 H7 119.6 . .
C7 C8 C9 116.2(4) . .
C7 C8 C12 124.4(4) . .
C9 C8 C12 119.0(5) . .
C10 C9 C8 120.5(5) . .
C10 C9 H9 119.7 . .
C8 C9 H9 119.7 . .
N8 C10 C9 122.7(5) . .
N8 C10 H10 118.7 . .
C9 C10 H10 118.7 . .
C3 C11 C12 111.0(7) . 1_545
C3 C11 H11A 109.4 . .
C12 C11 H11A 109.4 1_545 .
C3 C11 H11B 109.4 . .
C12 C11 H11B 109.4 1_545 .
H11A C11 H11B 108 . .
C8 C12 C11 112.5(7) . 1_565
C8 C12 H12A 109.1 . .
C11 C12 H12A 109.1 1_565 .
C8 C12 H12B 109.1 . .
C11 C12 H12B 109.1 1_565 .
H12A C12 H12B 107.8 . .

loop_
_geom_bond_atom_site_label_1
_geom_bond_atom_site_label_2
_geom_bond_site_symmetry_2
_geom_bond_distance
Cu1 N1 . 2.008(4)
Cu1 N4 . 2.009(4)
Cu1 N8 . 2.030(3)
Cu1 N7 . 2.030(3)
Cu1 N6 . 2.51(1)
Cu1 N3 3_656 2.54(1)
N1 N2 . 1.181(9)
N2 N3 . 1.150(10)
N4 N5 . 1.182(11)
N5 N6 3_655 1.142(12)
N6 N5 3_655 1.142(12)
N7 C5 . 1.314(10)
N7 C1 . 1.354(9)
N8 C6 . 1.319(6)
N8 C10 . 1.349(7)
C1 C2 . 1.375(6)
C1 H1 . 0.93
C2 C3 . 1.415(12)
C2 H2 . 0.93
C3 C4 . 1.360(9)
C3 C11 . 1.512(6)
C4 C5 . 1.381(7)
C4 H4 . 0.93
C5 H5 . 0.93
C6 C7 . 1.384(6)
C6 H6 . 0.93
C7 C8 . 1.361(7)
C7 H7 . 0.93
C8 C9 . 1.382(7)
C8 C12 . 1.521(6)
C9 C10 . 1.372(6)
C9 H9 . 0.93
C10 H10 . 0.93
C11 C12 1_545 1.526(12)
C11 H11A . 0.97
C11 H11B . 0.97
C12 C11 1_565 1.526(12)
C12 H12A . 0.97
C12 H12B . 0.97

loop_
_geom_torsion_atom_site_label_1
_geom_torsion_atom_site_label_2
_geom_torsion_atom_site_label_3
_geom_torsion_atom_site_label_4
_geom_torsion
_geom_torsion_site_symmetry_4
N8 Cu1 N1 N2 130.2(6) .
N7 Cu1 N1 N2 -49.0(6) .
N8 Cu1 N4 N5 114.7(5) .
N7 Cu1 N4 N5 -66.1(5) .
N1 Cu1 N7 C5 131.6(7) .
N4 Cu1 N7 C5 -46.8(7) .
N1 Cu1 N7 C1 -45.7(6) .
N4 Cu1 N7 C1 135.9(6) .
N1 Cu1 N8 C6 -31.3(9) .
N4 Cu1 N8 C6 147.1(8) .
N1 Cu1 N8 C10 145.4(8) .
N4 Cu1 N8 C10 -36.2(8) .
C5 N7 C1 C2 -2.7(11) .
Cu1 N7 C1 C2 174.7(7) .
N7 C1 C2 C3 0.0(13) .
C1 C2 C3 C4 3.6(12) .
C1 C2 C3 C11 -176.9(7) .
C2 C3 C4 C5 -4.6(12) .
C11 C3 C4 C5 175.9(7) .
C1 N7 C5 C4 1.7(12) .
Cu1 N7 C5 C4 -175.7(6) .
C3 C4 C5 N7 2.1(12) .
C10 N8 C6 C7 1.2(17) .
Cu1 N8 C6 C7 178.0(8) .
N8 C6 C7 C8 2.4(17) .
C6 C7 C8 C9 -4.1(16) .
C6 C7 C8 C12 -176.5(10) .
C7 C8 C9 C10 2.4(15) .
C12 C8 C9 C10 175.3(10) .
C6 N8 C10 C9 -2.9(16) .
Cu1 N8 C10 C9 -179.8(8) .
C8 C9 C10 N8 1.1(15) .
C4 C3 C11 C12 109.3(10) 1_545
C2 C3 C11 C12 -70.1(8) 1_545
C7 C8 C12 C11 -36.6(12) 1_565
C9 C8 C12 C11 151.1(8) 1_565
